data_4020326
loop_
_publ_author_name
'Albert Padwa'
'John D. Ginn'

_journal_name_full 'Journal of Organic Chemistry'
_journal_page_first 5197
_journal_page_last 5206
_journal_paper_doi 10.1021/jo050515e
_journal_volume 70
_journal_year 2005
_chemical_formula_sum 'C15 H23 N O4'
_chemical_formula_weight 281.34
_space_group_IT_number 170
_symmetry_cell_setting hexagonal
_symmetry_space_group_name_Hall 'P 65'
_symmetry_space_group_name_H-M 'P 65'
_cell_angle_alpha 90.00
_cell_angle_beta 90.00
_cell_angle_gamma 120.00
_cell_formula_units_Z 6
_cell_length_a 9.1922(7)
_cell_length_b 9.1922(7)
_cell_length_c 29.597(3)
_cell_measurement_temperature 100(2)
_cell_volume 2165.8(3)
_diffrn_ambient_temperature 100(2)
_exptl_crystal_density_diffrn 1.294
_cod_depositor_comments
;
The following automatic conversions were performed:
'_symmetry_cell_setting' value 'Hexagonal' changed to 'hexagonal'
according to '/home/saulius/struct/CIF-dictionaries/cif_core.dic'
dictionary named 'cif_core.dic' version 2.4.1 from 2010-06-29.

Automatic conversion script
Id: cif_fix_enum 1527 2010-12-29 10:47:43Z saulius 
;
_cod_database_code 4020326

loop_
_symmetry_equiv_pos_as_xyz
'x, y, z'
'-y, x-y, z+2/3'
'-x+y, -x, z+1/3'
'-x, -y, z+1/2'
'y, -x+y, z+1/6'
'x-y, x, z+5/6'

loop_
_atom_site_label
_atom_site_type_symbol
_atom_site_fract_x
_atom_site_fract_y
_atom_site_fract_z
_atom_site_U_iso_or_equiv
_atom_site_adp_type
_atom_site_occupancy
_atom_site_symmetry_multiplicity
_atom_site_calc_flag
_atom_site_refinement_flags
_atom_site_disorder_assembly
_atom_site_disorder_group
C1 C 0.41240(19) 0.7160(2) 0.09594(6) 0.0205(3) Uani 1 1 d . . .
C2 C 0.25424(19) 0.5689(2) 0.07677(6) 0.0193(3) Uani 1 1 d . . .
H2A H 0.2140 0.4677 0.0959 0.023 Uiso 1 1 calc R . .
H2B H 0.2724 0.5420 0.0456 0.023 Uiso 1 1 calc R . .
C3 C 0.13128(18) 0.63590(19) 0.07758(5) 0.0160(3) Uani 1 1 d . . .
H3A H 0.1614 0.7156 0.0517 0.019 Uiso 1 1 calc R . .
C4 C -0.05916(18) 0.52073(18) 0.07651(5) 0.0164(3) Uani 1 1 d . . .
H4A H -0.0941 0.4493 0.1043 0.020 Uiso 1 1 calc R . .
C5 C -0.13529(18) 0.63600(19) 0.07822(5) 0.0181(3) Uani 1 1 d . . .
H5A H -0.1041 0.7051 0.0500 0.022 Uiso 1 1 calc R . .
C6 C -0.07412(19) 0.75336(19) 0.11924(6) 0.0194(3) Uani 1 1 d . . .
H6A H -0.1201 0.6844 0.1468 0.023 Uiso 1 1 calc R . .
H6B H -0.1216 0.8290 0.1173 0.023 Uiso 1 1 calc R . .
C7 C 0.11846(18) 0.86242(18) 0.12464(5) 0.0168(3) Uani 1 1 d . . .
H7A H 0.1409 0.9075 0.1562 0.020 Uiso 1 1 calc R . .
C8 C 0.20271(19) 1.0143(2) 0.09235(6) 0.0196(3) Uani 1 1 d . . .
H8A H 0.2241 0.9769 0.0630 0.024 Uiso 1 1 calc R . .
H8B H 0.1247 1.0574 0.0869 0.024 Uiso 1 1 calc R . .
C9 C 0.3696(2) 1.1578(2) 0.11102(6) 0.0250(4) Uani 1 1 d . . .
H9A H 0.4033 1.2589 0.0923 0.030 Uiso 1 1 calc R . .
H9B H 0.3493 1.1841 0.1420 0.030 Uiso 1 1 calc R . .
C10 C 0.5169(2) 1.1245(2) 0.11266(6) 0.0266(4) Uani 1 1 d . . .
H10A H 0.6161 1.2258 0.1249 0.032 Uiso 1 1 calc R . .
H10B H 0.5440 1.1083 0.0814 0.032 Uiso 1 1 calc R . .
C11 C 0.4882(2) 0.9728(2) 0.14091(7) 0.0234(3) Uani 1 1 d . . .
H11A H 0.5964 0.9757 0.1453 0.028 Uiso 1 1 calc R . .
H11B H 0.4446 0.9786 0.1710 0.028 Uiso 1 1 calc R . .
C12 C 0.18589(18) 0.74157(19) 0.12080(5) 0.0157(3) Uani 1 1 d . . .
H12A H 0.1434 0.6634 0.1472 0.019 Uiso 1 1 calc R . .
C13 C -0.1235(2) 0.4057(2) 0.03515(6) 0.0205(3) Uani 1 1 d . . .
H13A H -0.2414 0.3755 0.0293 0.025 Uiso 1 1 calc R . .
H13B H -0.0560 0.4681 0.0085 0.025 Uiso 1 1 calc R . .
C14 C -0.1154(2) 0.2464(2) 0.04042(6) 0.0197(3) Uani 1 1 d . . .
C15 C -0.1934(3) -0.0181(2) 0.00933(7) 0.0311(4) Uani 1 1 d . . .
H15A H -0.2539 -0.0892 -0.0166 0.047 Uiso 1 1 calc R . .
H15B H -0.2479 -0.0765 0.0374 0.047 Uiso 1 1 calc R . .
H15C H -0.0769 0.0056 0.0090 0.047 Uiso 1 1 calc R . .
N1 N 0.36889(15) 0.81579(16) 0.11880(5) 0.0184(3) Uani 1 1 d . . .
O1 O 0.55762(14) 0.74207(15) 0.09250(4) 0.0275(3) Uani 1 1 d . . .
O2 O -0.31311(14) 0.53165(15) 0.07999(4) 0.0254(3) Uani 1 1 d . . .
O3 O -0.04987(17) 0.21463(16) 0.07080(4) 0.0311(3) Uani 1 1 d . . .
O4 O -0.19547(16) 0.13875(15) 0.00662(4) 0.0271(3) Uani 1 1 d . . .
H2 H -0.354(2) 0.593(3) 0.0824(7) 0.023(5) Uiso 1 1 d . . .

loop_
_atom_site_aniso_label
_atom_site_aniso_U_11
_atom_site_aniso_U_22
_atom_site_aniso_U_33
_atom_site_aniso_U_23
_atom_site_aniso_U_13
_atom_site_aniso_U_12
C1 0.0183(7) 0.0212(8) 0.0242(8) 0.0056(6) 0.0026(6) 0.0115(7)
C2 0.0178(7) 0.0203(7) 0.0235(8) -0.0001(6) 0.0020(6) 0.0121(6)
C3 0.0153(6) 0.0167(7) 0.0178(7) 0.0011(6) 0.0009(6) 0.0095(6)
C4 0.0151(7) 0.0145(7) 0.0201(7) -0.0009(6) -0.0014(6) 0.0079(6)
C5 0.0144(7) 0.0149(7) 0.0248(8) -0.0013(6) -0.0020(6) 0.0072(6)
C6 0.0151(7) 0.0190(7) 0.0254(8) -0.0007(6) 0.0025(6) 0.0095(6)
C7 0.0151(7) 0.0172(7) 0.0188(7) -0.0011(6) 0.0009(6) 0.0087(6)
C8 0.0186(7) 0.0173(7) 0.0253(8) 0.0008(6) -0.0001(6) 0.0107(6)
C9 0.0190(8) 0.0192(8) 0.0356(10) -0.0003(7) -0.0010(7) 0.0086(6)
C10 0.0168(8) 0.0188(8) 0.0398(10) -0.0001(7) 0.0012(7) 0.0057(6)
C11 0.0146(7) 0.0222(8) 0.0327(9) -0.0021(7) -0.0037(6) 0.0086(6)
C12 0.0124(6) 0.0160(7) 0.0190(7) 0.0014(6) 0.0004(5) 0.0074(5)
C13 0.0212(8) 0.0201(7) 0.0225(8) -0.0026(6) -0.0054(6) 0.0120(6)
C14 0.0186(7) 0.0194(8) 0.0209(7) -0.0014(6) 0.0002(6) 0.0094(6)
C15 0.0465(12) 0.0185(8) 0.0276(9) -0.0029(7) 0.0005(8) 0.0158(8)
N1 0.0124(6) 0.0186(6) 0.0243(6) 0.0009(5) -0.0011(5) 0.0078(5)
O1 0.0176(6) 0.0283(6) 0.0407(7) 0.0043(5) 0.0045(5) 0.0146(5)
O2 0.0129(5) 0.0201(6) 0.0442(8) -0.0049(5) -0.0039(5) 0.0090(5)
O3 0.0407(8) 0.0249(6) 0.0332(7) -0.0058(5) -0.0146(6) 0.0205(6)
O4 0.0405(7) 0.0200(6) 0.0222(6) -0.0037(5) -0.0059(5) 0.0162(6)

loop_
_geom_bond_atom_site_label_1
_geom_bond_atom_site_label_2
_geom_bond_distance
_geom_bond_site_symmetry_2
_geom_bond_publ_flag
C1 O1 1.2367(19) . ?
C1 N1 1.352(2) . ?
C1 C2 1.516(2) . ?
C2 C3 1.534(2) . ?
C3 C4 1.527(2) . ?
C3 C12 1.531(2) . ?
C4 C13 1.530(2) . ?
C4 C5 1.535(2) . ?
C5 O2 1.4236(18) . ?
C5 C6 1.532(2) . ?
C6 C7 1.546(2) . ?
C7 C12 1.523(2) . ?
C7 C8 1.543(2) . ?
C8 C9 1.541(2) . ?
C9 C10 1.531(2) . ?
C10 C11 1.531(3) . ?
C11 N1 1.460(2) . ?
C12 N1 1.4666(18) . ?
C13 C14 1.511(2) . ?
C14 O3 1.197(2) . ?
C14 O4 1.339(2) . ?
C15 O4 1.454(2) . ?

loop_
_cod_related_entry_id
_cod_related_entry_database
_cod_related_entry_code
1 ChemSpider 21176472
